data_7210585
loop_
_publ_author_name
'Zhao, Hai-Yan'
'Zhao, Jun-Wei'
'Yang, Bai-Feng'
'He, Huan'
'Yang, Guo-Yu'

_publ_section_title
;
 Organic--inorganic hybrids based on monovacant Keggin-type
 polyoxotungstates and 3d--4f heterometals
;
_journal_issue 40
_journal_name_full CrystEngComm
_journal_page_first 8186
_journal_paper_doi 10.1039/c3ce41007b
_journal_volume 15
_journal_year 2013
_chemical_formula_sum 'C8 H67 Cu2 N8 O56 Si Tb W11'
_chemical_formula_weight 3508.14
_chemical_name_systematic
;
?
;
_space_group_IT_number 1
_symmetry_cell_setting triclinic
_symmetry_space_group_name_Hall 'P 1'
_symmetry_space_group_name_H-M 'P 1'
_atom_sites_solution_hydrogens geom
_atom_sites_solution_primary direct
_atom_sites_solution_secondary difmap
_audit_creation_method SHELXL-97
_cell_angle_alpha 65.085(4)
_cell_angle_beta 74.281(3)
_cell_angle_gamma 75.437(3)
_cell_formula_units_Z 1
_cell_length_a 11.3955(4)
_cell_length_b 12.1907(5)
_cell_length_c 12.5537(5)
_cell_measurement_reflns_used 8235
_cell_measurement_temperature 293(2)
_cell_measurement_theta_max 29.4011
_cell_measurement_theta_min 2.8437
_cell_volume 1503.55(11)
_computing_cell_refinement 'Bruker FRAMBO'
_computing_data_collection 'Bruker FRAMBO'
_computing_data_reduction 'Bruker SHELXTL'
_computing_molecular_graphics 'Bruker SHELXTL'
_computing_publication_material 'Bruker SHELXTL'
_computing_structure_refinement 'SHELXL-97 (Sheldrick, 1997)'
_computing_structure_solution 'SHELXS-97 (Sheldrick, 1990)'
_diffrn_ambient_temperature 293(2)
_diffrn_measured_fraction_theta_full 0.999
_diffrn_measured_fraction_theta_max 0.999
_diffrn_measurement_device_type 'Xcalibur, Atlas, Gemini ultra'
_diffrn_measurement_method 'phi and omega scans'
_diffrn_radiation_monochromator graphite
_diffrn_radiation_source 'fine-focus sealed tube'
_diffrn_radiation_type MoK\a
_diffrn_radiation_wavelength 0.71073
_diffrn_reflns_av_R_equivalents 0.0509
_diffrn_reflns_av_sigmaI/netI 0.0664
_diffrn_reflns_limit_h_max 13
_diffrn_reflns_limit_h_min -13
_diffrn_reflns_limit_k_max 14
_diffrn_reflns_limit_k_min -14
_diffrn_reflns_limit_l_max 14
_diffrn_reflns_limit_l_min -15
_diffrn_reflns_number 11036
_diffrn_reflns_theta_full 25.20
_diffrn_reflns_theta_max 25.20
_diffrn_reflns_theta_min 2.85
_diffrn_standards_decay_% none
_diffrn_standards_interval_count none
_diffrn_standards_interval_time none
_diffrn_standards_number none
_exptl_absorpt_coefficient_mu 22.931
_exptl_absorpt_correction_T_max 0.2967
_exptl_absorpt_correction_T_min 0.1303
_exptl_absorpt_correction_type multi-scan
_exptl_crystal_density_diffrn 3.874
_exptl_crystal_density_method 'not measured'
_exptl_crystal_F_000 1570
_exptl_crystal_size_max 0.15
_exptl_crystal_size_mid 0.12
_exptl_crystal_size_min 0.07
_refine_diff_density_max 7.136
_refine_diff_density_min -5.185
_refine_diff_density_rms 0.614
_refine_ls_abs_structure_details 'Flack H D (1983), Acta Cryst. A39, 876-881'
_refine_ls_abs_structure_Flack 0.41(3)
_refine_ls_extinction_method none
_refine_ls_goodness_of_fit_ref 1.030
_refine_ls_hydrogen_treatment mixed
_refine_ls_matrix_type full
_refine_ls_number_parameters 784
_refine_ls_number_reflns 7688
_refine_ls_number_restraints 493
_refine_ls_restrained_S_all 0.996
_refine_ls_R_factor_all 0.0733
_refine_ls_R_factor_gt 0.0702
_refine_ls_shift/su_max 0.000
_refine_ls_shift/su_mean 0.000
_refine_ls_structure_factor_coef Fsqd
_refine_ls_weighting_details 'calc w=1/[\s^2^(Fo^2^)+(0.1394P)^2^+53.0477P] where P=(Fo^2^+2Fc^2^)/3'
_refine_ls_weighting_scheme calc
_refine_ls_wR_factor_gt 0.1860
_refine_ls_wR_factor_ref 0.1881
_reflns_number_gt 7231
_reflns_number_total 7688
_reflns_threshold_expression >2sigma(I)
_cod_data_source_file c3ce41007b.txt
_cod_data_source_block 1
_cod_depositor_comments
;
The following automatic conversions were performed:

'_symmetry_cell_setting' value 'Triclinic' changed to 'triclinic'
according to /home/saulius/struct/CIF-dictionaries/cif_core.dic
dictionary named 'cif_core.dic' version 2.4.2 from 2011-04-26.

Automatic conversion script
Id: cif_fix_values 1891 2012-01-12 08:04:46Z andrius 
;
_cod_original_cell_volume 1503.55(10)
_cod_original_sg_symbol_H-M P1
_cod_database_code 7210585

loop_
_symmetry_equiv_pos_as_xyz
'x, y, z'

loop_
_atom_site_label
_atom_site_type_symbol
_atom_site_fract_x
_atom_site_fract_y
_atom_site_fract_z
_atom_site_U_iso_or_equiv
_atom_site_adp_type
_atom_site_occupancy
_atom_site_symmetry_multiplicity
_atom_site_calc_flag
_atom_site_refinement_flags
C1 C 0.313(5) 0.777(8) 0.196(7) 0.09(2) Uani 1 1 d DU
H1A H 0.3621 0.7704 0.2515 0.105 Uiso 1 1 calc R
H1B H 0.3558 0.7202 0.1569 0.105 Uiso 1 1 calc R
C2 C 0.299(7) 0.897(7) 0.111(7) 0.08(2) Uani 1 1 d U
H2C H 0.3464 0.8944 0.0350 0.091 Uiso 1 1 calc R
H2D H 0.3379 0.9449 0.1325 0.091 Uiso 1 1 calc R
C3 C -0.205(6) 0.842(5) 0.309(5) 0.064(9) Uani 1 1 d DU
H3C H -0.2474 0.8595 0.3802 0.077 Uiso 1 1 calc R
H3D H -0.2492 0.7885 0.3023 0.077 Uiso 1 1 calc R
C4 C -0.212(4) 0.959(5) 0.205(5) 0.066(10) Uani 1 1 d DU
H4C H -0.2563 1.0246 0.2312 0.079 Uiso 1 1 calc R
H4D H -0.2586 0.9533 0.1530 0.079 Uiso 1 1 calc R
C5 C -0.187(5) 0.323(5) 0.546(4) 0.048(8) Uani 1 1 d DU
H5C H -0.1779 0.2858 0.4886 0.058 Uiso 1 1 calc R
H5D H -0.2627 0.3828 0.5397 0.058 Uiso 1 1 calc R
C6 C -0.196(5) 0.227(5) 0.671(4) 0.049(9) Uani 1 1 d DU
H6C H -0.2418 0.2629 0.7282 0.059 Uiso 1 1 calc R
H6D H -0.2393 0.1637 0.6781 0.059 Uiso 1 1 calc R
C7 C 0.321(6) 0.184(6) 0.589(6) 0.065(17) Uani 1 1 d U
H7C H 0.3533 0.1451 0.5315 0.079 Uiso 1 1 d R
H7D H 0.3683 0.1465 0.6530 0.079 Uiso 1 1 d R
C8 C 0.303(5) 0.314(4) 0.553(5) 0.037(11) Uani 1 1 d U
H8C H 0.2939 0.3482 0.6124 0.044 Uiso 1 1 d R
H8D H 0.3777 0.3355 0.4943 0.044 Uiso 1 1 d R
Cu1 Cu 0.0490(5) 0.8661(4) 0.2082(5) 0.0259(12) Uani 1 1 d .
Cu2 Cu 0.0571(6) 0.2619(5) 0.5900(5) 0.0401(15) Uani 1 1 d .
N1 N 0.189(3) 0.744(3) 0.263(3) 0.029(8) Uani 1 1 d DU
H1C H 0.1839 0.7293 0.3402 0.035 Uiso 1 1 calc R
H1D H 0.1822 0.6745 0.2582 0.035 Uiso 1 1 calc R
N2 N 0.180(4) 0.962(4) 0.091(4) 0.050(11) Uani 1 1 d U
H2A H 0.1733 0.9783 0.0164 0.061 Uiso 1 1 calc R
H2B H 0.1702 1.0345 0.0994 0.061 Uiso 1 1 calc R
N3 N -0.083(5) 0.777(4) 0.329(5) 0.052(9) Uani 1 1 d U
H3A H -0.0743 0.7029 0.3254 0.063 Uiso 1 1 calc R
H3B H -0.0747 0.7652 0.4022 0.063 Uiso 1 1 calc R
N4 N -0.087(3) 0.988(3) 0.135(3) 0.023(7) Uani 1 1 d DU
H4A H -0.0804 1.0623 0.1290 0.028 Uiso 1 1 calc R
H4B H -0.0800 0.9914 0.0603 0.028 Uiso 1 1 calc R
N5 N -0.084(4) 0.383(4) 0.518(5) 0.049(9) Uani 1 1 d U
H5A H -0.1054 0.4429 0.5477 0.059 Uiso 1 1 calc R
H5B H -0.0599 0.4181 0.4385 0.059 Uiso 1 1 calc R
N6 N -0.074(4) 0.174(4) 0.693(4) 0.045(11) Uani 1 1 d U
H6A H -0.0567 0.0990 0.6899 0.054 Uiso 1 1 calc R
H6B H -0.0736 0.1631 0.7687 0.054 Uiso 1 1 calc R
N7 N 0.194(5) 0.158(5) 0.661(5) 0.075(18) Uani 1 1 d .
H7A H 0.1864 0.1641 0.7318 0.090 Uiso 1 1 calc R
H7B H 0.1889 0.0805 0.6761 0.090 Uiso 1 1 calc R
N8 N 0.186(4) 0.363(4) 0.500(4) 0.045(10) Uani 1 1 d U
H8A H 0.2045 0.3660 0.4240 0.054 Uiso 1 1 calc R
H8B H 0.1569 0.4393 0.4973 0.054 Uiso 1 1 calc R
O1 O 1.186(3) 0.404(3) 0.932(3) 0.030(7) Uani 1 1 d U
O2 O 1.202(2) 0.208(2) 0.872(2) 0.019(6) Uani 1 1 d U
O3 O 1.044(2) 0.236(2) 1.075(2) 0.017(5) Uani 1 1 d U
O4 O 0.946(2) 0.264(2) 0.899(2) 0.015(5) Uani 1 1 d U
O5 O 1.081(3) 0.443(3) 0.747(3) 0.030(7) Uani 1 1 d U
O6 O 0.921(2) 0.443(2) 0.965(2) 0.014(5) Uani 1 1 d U
O7 O 1.005(2) 0.409(2) 1.171(2) 0.014(5) Uani 1 1 d U
O8 O 0.904(2) 0.189(2) 1.307(2) 0.021(6) Uani 1 1 d U
O9 O 0.796(2) 0.260(2) 1.106(2) 0.018(5) Uani 1 1 d U
O10 O 0.697(3) 0.240(3) 0.937(3) 0.026(6) Uani 1 1 d U
O11 O 0.654(2) 0.451(2) 0.985(2) 0.020(6) Uani 1 1 d U
O12 O 0.794(3) 0.462(3) 0.782(3) 0.031(7) Uani 1 1 d U
O13 O 0.767(2) 0.421(2) 1.200(2) 0.021(6) Uani 1 1 d U
O14 O 0.435(2) 0.613(2) 0.959(2) 0.013(5) Uani 1 1 d U
O15 O 0.567(2) 0.581(2) 1.127(2) 0.021(6) Uani 1 1 d U
O16 O 0.654(2) 0.663(2) 0.799(2) 0.017(5) Uani 1 1 d U
O17 O 0.564(2) 0.787(2) 0.941(2) 0.021(6) Uani 1 1 d U
O18 O 0.692(3) 0.627(3) 0.581(3) 0.030(7) Uani 1 1 d U
O19 O 0.789(3) 0.793(3) 0.616(3) 0.027(7) Uani 1 1 d U
O20 O 0.937(2) 0.607(2) 0.585(2) 0.018(6) Uani 1 1 d U
O21 O 1.194(3) 0.597(2) 0.528(2) 0.022(6) Uani 1 1 d U
O22 O 0.917(2) 0.647(2) 0.783(2) 0.007(5) Uani 1 1 d U
O23 O 0.757(3) 0.872(3) 0.790(3) 0.030(7) Uani 1 1 d U
O24 O 0.884(3) 1.006(3) 0.569(3) 0.031(7) Uani 1 1 d U
O25 O 0.991(2) 0.863(2) 0.763(2) 0.012(5) Uani 1 1 d U
O26 O 1.062(3) 0.964(2) 0.893(2) 0.021(6) Uani 1 1 d U
O27 O 1.198(3) 0.763(2) 0.871(2) 0.022(6) Uani 1 1 d U
O28 O 1.042(3) 0.738(2) 1.086(2) 0.024(6) Uani 1 1 d U
O29 O 1.003(2) 0.630(2) 0.969(2) 0.018(5) Uani 1 1 d U
O30 O 0.856(2) 0.6068(19) 1.1905(19) 0.006(4) Uani 1 1 d U
O31 O 0.852(3) 0.850(3) 0.967(3) 0.027(6) Uani 1 1 d U
O32 O 1.058(2) 0.539(2) 1.291(2) 0.012(5) Uani 1 1 d U
O33 O 1.201(2) 0.531(2) 1.079(2) 0.016(5) Uani 1 1 d U
O34 O 0.617(3) 0.563(3) 1.342(3) 0.025(6) Uani 1 1 d U
O35 O 0.619(2) 0.994(2) 0.948(2) 0.019(6) Uani 1 1 d U
O36 O 0.655(3) 0.755(2) 1.126(2) 0.022(6) Uani 1 1 d U
O37 O 1.184(2) 0.624(2) 0.731(2) 0.015(5) Uani 1 1 d U
O38 O 0.763(2) 0.641(2) 0.985(2) 0.017(5) Uani 1 1 d U
O39 O 1.028(2) 0.788(2) 0.580(2) 0.018(5) Uani 1 1 d U
O1W O 1.433(4) 0.460(4) 0.760(4) 0.069(12) Uani 1 1 d U
O2W O 1.421(5) 0.691(5) 0.709(5) 0.078(14) Uani 1 1 d U
O3W O 1.421(4) 0.373(4) 0.998(4) 0.061(11) Uani 1 1 d U
O4W O 0.098(4) 0.167(4) 0.443(4) 0.058(10) Uani 1 1 d U
O5W O 0.367(5) 0.917(5) 0.819(5) 0.077(14) Uani 1 1 d U
O6W O 0.235(5) 0.921(5) 0.584(5) 0.077(14) Uani 1 1 d U
O7W O 0.451(4) 0.209(4) 0.873(4) 0.068(12) Uani 1 1 d U
O8W O 0.359(4) 0.449(4) 0.256(4) 0.062(11) Uani 1 1 d U
O9W O 0.069(4) 0.957(4) 0.343(4) 0.066(12) Uani 1 1 d U
O10W O 0.433(5) 0.619(5) 0.513(5) 0.091(16) Uani 1 1 d U
O11W O 0.478(9) 0.076(8) 0.179(9) 0.16(3) Uani 1 1 d U
O12W O 0.219(16) 0.075(16) 0.225(17) 0.32(8) Uani 1 1 d U
O13W O 0.440(9) 0.884(8) 0.426(9) 0.17(3) Uani 1 1 d U
O14W O 0.645(6) 0.158(5) 0.452(6) 0.101(18) Uani 1 1 d U
O15W O 0.551(6) 0.254(6) 1.255(6) 0.10(2) Uani 1 1 d U
O16W O 0.260(9) 0.233(9) 0.208(10) 0.18(4) Uani 1 1 d U
O17W O 0.543(6) 0.935(6) 0.598(6) 0.11(2) Uani 1 1 d U
Si1 Si 0.9057(9) 0.5906(9) 0.9235(9) 0.0049(17) Uani 1 1 d U
Tb1 Tb 1.28867(18) 0.56166(16) 0.88585(16) 0.0169(4) Uani 1 1 d .
W1 W 1.04236(13) 0.56576(12) 1.15088(12) 0.0108(3) Uani 1 1 d .
W2 W 0.90421(14) 0.30990(12) 1.16974(13) 0.0134(3) Uani 1 1 d .
W3 W 0.69845(13) 0.58640(13) 1.19586(13) 0.0134(3) Uani 1 1 d .
W4 W 0.57962(12) 0.61923(12) 0.96465(13) 0.0121(3) Uani 1 1 d .
W5 W 0.69468(13) 0.85122(12) 0.95784(14) 0.0149(3) Uani 1 1 d .
W6 W 0.88949(14) 0.85956(13) 0.66877(13) 0.0159(3) Uani 1 1 d .
W7 W 0.78020(13) 0.62475(14) 0.67559(13) 0.0162(3) Uani 1 1 d .
W8 W 1.08924(13) 0.60959(14) 0.64915(13) 0.0149(3) Uani 1 1 d .
W9 W 1.09336(13) 0.32214(12) 0.90781(13) 0.0140(3) Uani 1 1 d .
W10 W 0.78367(13) 0.33515(13) 0.94294(13) 0.0145(3) Uani 1 1 d .
W11 W 1.04080(13) 0.82171(12) 0.91401(12) 0.0111(3) Uani 1 1 d .

loop_
_atom_site_aniso_label
_atom_site_aniso_U_11
_atom_site_aniso_U_22
_atom_site_aniso_U_33
_atom_site_aniso_U_23
_atom_site_aniso_U_13
_atom_site_aniso_U_12
C1 0.09(2) 0.09(2) 0.09(2) -0.033(9) -0.017(4) -0.014(4)
C2 0.08(2) 0.08(2) 0.08(2) -0.029(8) -0.014(4) -0.012(3)
C3 0.064(9) 0.064(9) 0.064(9) -0.024(4) -0.012(2) -0.0101(17)
C4 0.066(10) 0.066(10) 0.066(10) -0.025(4) -0.012(2) -0.0103(17)
C5 0.048(8) 0.048(8) 0.048(8) -0.018(3) -0.0090(17) -0.0075(15)
C6 0.049(9) 0.049(9) 0.049(9) -0.019(3) -0.0092(19) -0.0077(17)
C7 0.065(17) 0.065(17) 0.065(17) -0.025(7) -0.012(3) -0.010(3)
C8 0.037(11) 0.037(11) 0.037(11) -0.014(4) -0.007(2) -0.0058(18)
Cu1 0.030(3) 0.016(2) 0.019(2) 0.002(2) -0.001(2) 0.000(2)
Cu2 0.058(4) 0.026(3) 0.029(3) -0.003(3) -0.011(3) -0.007(3)
N1 0.029(8) 0.029(8) 0.029(8) -0.011(4) -0.005(2) -0.005(2)
N2 0.051(12) 0.050(12) 0.050(12) -0.019(5) -0.010(3) -0.008(3)
N3 0.058(12) 0.053(12) 0.060(12) -0.032(10) -0.014(9) -0.011(9)
N4 0.023(7) 0.023(7) 0.023(7) -0.009(3) -0.0044(17) -0.0035(15)
N5 0.049(11) 0.042(11) 0.049(11) -0.015(10) -0.006(9) -0.002(9)
N6 0.045(11) 0.045(11) 0.045(11) -0.017(4) -0.008(3) -0.007(3)
N7 0.05(3) 0.05(3) 0.07(4) 0.00(3) 0.00(3) 0.02(3)
N8 0.045(11) 0.045(11) 0.045(11) -0.017(4) -0.008(3) -0.007(3)
O1 0.030(7) 0.030(7) 0.030(7) -0.011(3) -0.0058(16) -0.0047(15)
O2 0.019(6) 0.019(6) 0.019(6) -0.007(2) -0.0034(14) -0.0028(13)
O3 0.017(5) 0.017(5) 0.017(5) -0.006(2) -0.0031(14) -0.0026(13)
O4 0.015(5) 0.015(5) 0.015(5) -0.006(2) -0.0027(14) -0.0022(13)
O5 0.030(7) 0.030(7) 0.030(7) -0.011(3) -0.0058(16) -0.0048(15)
O6 0.014(5) 0.014(5) 0.014(5) -0.005(2) -0.0027(14) -0.0021(13)
O7 0.014(5) 0.014(5) 0.014(5) -0.005(2) -0.0027(14) -0.0022(13)
O8 0.021(6) 0.021(6) 0.021(6) -0.008(2) -0.0041(15) -0.0034(14)
O9 0.018(6) 0.018(6) 0.018(6) -0.007(2) -0.0034(14) -0.0027(13)
O10 0.026(6) 0.025(6) 0.026(6) -0.010(3) -0.0048(15) -0.0041(14)
O11 0.020(6) 0.020(6) 0.020(6) -0.008(2) -0.0036(14) -0.0030(13)
O12 0.031(7) 0.031(7) 0.031(7) -0.012(3) -0.0059(16) -0.0049(15)
O13 0.021(6) 0.021(6) 0.021(6) -0.008(2) -0.0040(15) -0.0032(14)
O14 0.013(5) 0.013(5) 0.013(5) -0.005(2) -0.0026(14) -0.0021(13)
O15 0.021(6) 0.021(6) 0.021(6) -0.008(2) -0.0041(15) -0.0033(14)
O16 0.017(6) 0.017(5) 0.017(6) -0.006(2) -0.0034(14) -0.0028(13)
O17 0.021(6) 0.021(6) 0.021(6) -0.008(2) -0.0039(15) -0.0033(14)
O18 0.030(7) 0.030(7) 0.030(7) -0.011(3) -0.0057(16) -0.0049(15)
O19 0.027(7) 0.027(7) 0.027(7) -0.010(3) -0.0052(16) -0.0043(14)
O20 0.018(6) 0.018(6) 0.018(6) -0.007(2) -0.0033(14) -0.0030(13)
O21 0.022(6) 0.022(6) 0.022(6) -0.008(2) -0.0041(15) -0.0034(14)
O22 0.007(5) 0.007(5) 0.007(5) -0.0027(19) -0.0013(13) -0.0011(12)
O23 0.030(7) 0.030(7) 0.030(7) -0.011(3) -0.0057(16) -0.0047(15)
O24 0.031(7) 0.031(7) 0.031(7) -0.012(3) -0.0059(16) -0.0049(15)
O25 0.012(5) 0.012(5) 0.012(5) -0.004(2) -0.0023(13) -0.0018(13)
O26 0.021(6) 0.021(6) 0.021(6) -0.008(2) -0.0039(15) -0.0034(14)
O27 0.022(6) 0.022(6) 0.022(6) -0.008(2) -0.0042(15) -0.0035(14)
O28 0.024(6) 0.024(6) 0.023(6) -0.009(3) -0.0044(15) -0.0036(14)
O29 0.018(6) 0.018(6) 0.018(6) -0.007(2) -0.0037(14) -0.0027(13)
O30 0.006(5) 0.006(5) 0.006(5) -0.0023(19) -0.0011(13) -0.0008(12)
O31 0.027(7) 0.027(7) 0.027(7) -0.010(3) -0.0051(16) -0.0043(14)
O32 0.013(5) 0.013(5) 0.012(5) -0.005(2) -0.0024(14) -0.0021(13)
O33 0.016(5) 0.016(5) 0.016(5) -0.006(2) -0.0029(14) -0.0025(13)
O34 0.025(6) 0.025(6) 0.025(6) -0.010(3) -0.0047(15) -0.0039(14)
O35 0.019(6) 0.019(6) 0.019(6) -0.007(2) -0.0036(14) -0.0030(13)
O36 0.021(6) 0.022(6) 0.022(6) -0.008(2) -0.0041(15) -0.0034(14)
O37 0.015(5) 0.015(5) 0.015(5) -0.006(2) -0.0029(14) -0.0024(13)
O38 0.017(5) 0.017(5) 0.016(5) -0.006(2) -0.0032(14) -0.0025(13)
O39 0.018(5) 0.018(5) 0.018(5) -0.007(2) -0.0032(14) -0.0028(13)
O1W 0.069(12) 0.069(12) 0.069(12) -0.026(5) -0.013(2) -0.011(2)
O2W 0.078(14) 0.078(14) 0.078(14) -0.030(5) -0.015(3) -0.012(2)
O3W 0.061(11) 0.061(11) 0.061(11) -0.023(4) -0.012(2) -0.010(2)
O4W 0.058(11) 0.057(11) 0.057(11) -0.022(4) -0.011(2) -0.0090(19)
O5W 0.077(14) 0.077(14) 0.077(14) -0.029(5) -0.015(3) -0.012(2)
O6W 0.077(14) 0.077(14) 0.077(14) -0.029(5) -0.015(3) -0.012(2)
O7W 0.068(12) 0.068(12) 0.068(12) -0.026(5) -0.013(2) -0.011(2)
O8W 0.062(11) 0.062(11) 0.062(11) -0.024(4) -0.012(2) -0.010(2)
O9W 0.066(12) 0.066(12) 0.066(12) -0.025(5) -0.012(2) -0.010(2)
O10W 0.091(16) 0.091(16) 0.091(16) -0.034(6) -0.017(3) -0.014(3)
O11W 0.16(3) 0.16(3) 0.16(3) -0.060(12) -0.030(6) -0.025(5)
O12W 0.32(8) 0.32(8) 0.32(8) -0.12(3) -0.061(16) -0.051(13)
O13W 0.17(3) 0.17(3) 0.17(3) -0.063(13) -0.031(6) -0.026(5)
O14W 0.101(18) 0.101(18) 0.101(18) -0.038(7) -0.019(4) -0.016(3)
O15W 0.10(2) 0.10(2) 0.10(2) -0.040(7) -0.020(4) -0.016(3)
O16W 0.18(4) 0.18(4) 0.18(4) -0.067(14) -0.033(7) -0.028(6)
O17W 0.11(2) 0.11(2) 0.11(2) -0.043(8) -0.021(4) -0.018(4)
Si1 0.0046(19) 0.0050(18) 0.0048(19) -0.0016(11) -0.0008(10) -0.0007(10)
Tb1 0.0188(9) 0.0151(9) 0.0169(9) -0.0042(7) -0.0078(7) -0.0011(7)
W1 0.0111(7) 0.0078(6) 0.0094(7) 0.0014(6) -0.0052(5) 0.0006(5)
W2 0.0180(8) 0.0057(6) 0.0120(7) 0.0009(6) -0.0047(6) -0.0002(6)
W3 0.0086(7) 0.0154(7) 0.0129(7) -0.0053(6) -0.0010(5) 0.0025(6)
W4 0.0050(7) 0.0122(7) 0.0158(7) -0.0033(6) -0.0039(5) 0.0029(5)
W5 0.0099(7) 0.0078(6) 0.0232(8) -0.0047(6) -0.0058(6) 0.0057(6)
W6 0.0190(8) 0.0123(7) 0.0115(7) 0.0029(6) -0.0085(6) -0.0012(6)
W7 0.0138(7) 0.0208(8) 0.0129(7) -0.0038(6) -0.0057(6) -0.0018(6)
W8 0.0118(7) 0.0191(7) 0.0099(7) -0.0030(6) -0.0021(6) -0.0001(6)
W9 0.0123(8) 0.0094(7) 0.0173(8) -0.0042(6) -0.0035(6) 0.0028(6)
W10 0.0138(7) 0.0115(7) 0.0190(8) -0.0056(6) -0.0059(6) -0.0006(6)
W11 0.0107(7) 0.0066(6) 0.0123(7) 0.0002(6) -0.0052(6) 0.0012(5)

loop_
_atom_type_symbol
_atom_type_description
_atom_type_scat_dispersion_real
_atom_type_scat_dispersion_imag
_atom_type_scat_source
C C 0.0033 0.0016 'International Tables Vol C Tables 4.2.6.8 and 6.1.1.4'
H H 0.0000 0.0000 'International Tables Vol C Tables 4.2.6.8 and 6.1.1.4'
Cu Cu 0.3201 1.2651 'International Tables Vol C Tables 4.2.6.8 and 6.1.1.4'
N N 0.0061 0.0033 'International Tables Vol C Tables 4.2.6.8 and 6.1.1.4'
O O 0.0106 0.0060 'International Tables Vol C Tables 4.2.6.8 and 6.1.1.4'
Si Si 0.0817 0.0704 'International Tables Vol C Tables 4.2.6.8 and 6.1.1.4'
Tb Tb -0.1723 4.1537 'International Tables Vol C Tables 4.2.6.8 and 6.1.1.4'
W W -0.8490 6.8722 'International Tables Vol C Tables 4.2.6.8 and 6.1.1.4'

loop_
_geom_angle_atom_site_label_1
_geom_angle_atom_site_label_2
_geom_angle_atom_site_label_3
_geom_angle
_geom_angle_site_symmetry_1
_geom_angle_site_symmetry_3
C2 C1 N1 109(6) . .
C2 C1 H1A 109.9 . .
N1 C1 H1A 109.9 . .
C2 C1 H1B 109.9 . .
N1 C1 H1B 109.9 . .
H1A C1 H1B 108.3 . .
C1 C2 N2 121(6) . .
C1 C2 H2C 107.1 . .
N2 C2 H2C 107.1 . .
C1 C2 H2D 107.1 . .
N2 C2 H2D 107.1 . .
H2C C2 H2D 106.8 . .
N3 C3 C4 117(5) . .
N3 C3 H3C 108.0 . .
C4 C3 H3C 108.0 . .
N3 C3 H3D 108.0 . .
C4 C3 H3D 108.0 . .
H3C C3 H3D 107.3 . .
C3 C4 N4 112(4) . .
C3 C4 H4C 109.2 . .
N4 C4 H4C 109.2 . .
C3 C4 H4D 109.2 . .
N4 C4 H4D 109.2 . .
H4C C4 H4D 107.9 . .
N5 C5 C6 109(4) . .
N5 C5 H5C 109.8 . .
C6 C5 H5C 109.8 . .
N5 C5 H5D 109.8 . .
C6 C5 H5D 109.8 . .
H5C C5 H5D 108.2 . .
N6 C6 C5 109(4) . .
N6 C6 H6C 110.0 . .
C5 C6 H6C 110.0 . .
N6 C6 H6D 110.0 . .
C5 C6 H6D 110.0 . .
H6C C6 H6D 108.4 . .
C8 C7 N7 100(5) . .
C8 C7 H7C 121.0 . .
N7 C7 H7C 114.7 . .
C8 C7 H7D 108.8 . .
N7 C7 H7D 100.2 . .
H7C C7 H7D 109.7 . .
C7 C8 N8 106(4) . .
C7 C8 H8C 118.4 . .
N8 C8 H8C 107.9 . .
C7 C8 H8D 102.3 . .
N8 C8 H8D 114.0 . .
H8C C8 H8D 108.7 . .
N1 Cu1 N4 173.4(16) . .
N1 Cu1 N3 97.6(18) . .
N4 Cu1 N3 85.7(18) . .
N1 Cu1 N2 83.4(17) . .
N4 Cu1 N2 93.7(17) . .
N3 Cu1 N2 177(2) . .
N7 Cu2 N6 101(2) . .
N7 Cu2 N8 79(2) . .
N6 Cu2 N8 172(2) . .
N7 Cu2 N5 175(3) . .
N6 Cu2 N5 82.0(19) . .
N8 Cu2 N5 97.4(19) . .
C1 N1 Cu1 116(4) . .
C1 N1 H1C 108.3 . .
Cu1 N1 H1C 108.3 . .
C1 N1 H1D 108.3 . .
Cu1 N1 H1D 108.3 . .
H1C N1 H1D 107.4 . .
C2 N2 Cu1 111(4) . .
C2 N2 H2A 109.5 . .
Cu1 N2 H2A 109.5 . .
C2 N2 H2B 109.5 . .
Cu1 N2 H2B 109.5 . .
H2A N2 H2B 108.1 . .
C3 N3 Cu1 112(4) . .
C3 N3 H3A 109.2 . .
Cu1 N3 H3A 109.2 . .
C3 N3 H3B 109.2 . .
Cu1 N3 H3B 109.2 . .
H3A N3 H3B 107.9 . .
C4 N4 Cu1 113(3) . .
C4 N4 H4A 109.0 . .
Cu1 N4 H4A 109.0 . .
C4 N4 H4B 109.0 . .
Cu1 N4 H4B 109.0 . .
H4A N4 H4B 107.8 . .
C5 N5 Cu2 110(3) . .
C5 N5 H5A 109.6 . .
Cu2 N5 H5A 109.6 . .
C5 N5 H5B 109.6 . .
Cu2 N5 H5B 109.6 . .
H5A N5 H5B 108.2 . .
C6 N6 Cu2 117(3) . .
C6 N6 H6A 107.9 . .
Cu2 N6 H6A 107.9 . .
C6 N6 H6B 107.9 . .
Cu2 N6 H6B 107.9 . .
H6A N6 H6B 107.2 . .
C7 N7 Cu2 117(4) . .
C7 N7 H7A 108.1 . .
Cu2 N7 H7A 108.1 . .
C7 N7 H7B 108.1 . .
Cu2 N7 H7B 108.1 . .
H7A N7 H7B 107.3 . .
C8 N8 Cu2 113(3) . .
C8 N8 H8A 109.0 . .
Cu2 N8 H8A 109.0 . .
C8 N8 H8B 109.0 . .
Cu2 N8 H8B 109.0 . .
H8A N8 H8B 107.8 . .
W9 O1 Tb1 156.1(18) . .
W9 O3 W2 120.9(13) . .
W10 O4 W9 121.4(13) . .
W8 O5 W9 142.5(18) . .
Si1 O6 W9 125.1(13) . .
Si1 O6 W2 121.6(14) . .
W9 O6 W2 92.7(9) . .
Si1 O6 W10 125.7(14) . .
W9 O6 W10 93.0(9) . .
W2 O6 W10 88.8(8) . .
W2 O7 W1 153.5(15) . .
W10 O9 W2 121.3(13) . .
W10 O11 W4 150.7(15) . .
W7 O12 W10 152.7(18) . .
W2 O13 W3 148.6(15) . .
W4 O14 Tb1 152.7(14) . 1_455
W4 O15 W3 123.5(14) . .
W4 O16 W7 149.1(15) . .
W4 O17 W5 121.9(14) . .
W7 O19 W6 123.3(16) . .
W7 O20 W8 118.3(13) . .
Si1 O22 W8 124.7(13) . .
Si1 O22 W6 123.1(12) . .
W8 O22 W6 92.6(8) . .
Si1 O22 W7 125.4(12) . .
W8 O22 W7 92.1(8) . .
W6 O22 W7 88.8(8) . .
W6 O23 W5 149.0(18) . .
W6 O25 W11 153.3(13) . .
W11 O27 Tb1 129.1(13) . .
W1 O28 W11 115.9(14) . .
Si1 O29 W1 129.7(14) . .
Si1 O29 W11 126.8(15) . .
W1 O29 W11 94.2(10) . .
W3 O30 W1 151.8(12) . .
W5 O31 W11 153.5(17) . .
W1 O33 Tb1 131.9(13) . .
W3 O36 W5 124.7(15) . .
W8 O37 Tb1 156.0(13) . .
Si1 O38 W4 127.8(14) . .
Si1 O38 W5 122.4(13) . .
W4 O38 W5 92.6(9) . .
Si1 O38 W3 122.2(14) . .
W4 O38 W3 92.4(9) . .
W5 O38 W3 89.2(9) . .
W6 O39 W8 119.7(13) . .
O22 Si1 O29 114.0(13) . .
O22 Si1 O6 106.4(13) . .
O29 Si1 O6 112.3(14) . .
O22 Si1 O38 108.3(13) . .
O29 Si1 O38 107.0(14) . .
O6 Si1 O38 108.7(13) . .
O33 Tb1 O1 80.0(10) . .
O33 Tb1 O37 125.9(9) . .
O1 Tb1 O37 75.1(10) . .
O33 Tb1 O27 78.7(9) . .
O1 Tb1 O27 126.3(10) . .
O37 Tb1 O27 78.9(9) . .
O33 Tb1 O14 75.6(8) . 1_655
O1 Tb1 O14 140.0(10) . 1_655
O37 Tb1 O14 144.7(8) . 1_655
O27 Tb1 O14 79.2(9) . 1_655
O33 Tb1 O1W 142.3(13) . .
O1 Tb1 O1W 81.3(13) . .
O37 Tb1 O1W 79.5(13) . .
O27 Tb1 O1W 138.0(13) . .
O14 Tb1 O1W 99.3(12) 1_655 .
O33 Tb1 O2W 142.8(14) . .
O1 Tb1 O2W 137.2(15) . .
O37 Tb1 O2W 75.3(14) . .
O27 Tb1 O2W 76.4(14) . .
O14 Tb1 O2W 72.9(14) 1_655 .
O1W Tb1 O2W 63.4(16) . .
O33 Tb1 O3W 77.4(12) . .
O1 Tb1 O3W 74.7(13) . .
O37 Tb1 O3W 137.0(12) . .
O27 Tb1 O3W 144.2(12) . .
O14 Tb1 O3W 69.3(11) 1_655 .
O1W Tb1 O3W 66.1(16) . .
O2W Tb1 O3W 108.8(16) . .
O32 W1 O33 102.2(12) . .
O32 W1 O28 96.8(12) . .
O33 W1 O28 94.4(11) . .
O32 W1 O7 102.4(11) . .
O33 W1 O7 91.7(11) . .
O28 W1 O7 158.2(11) . .
O32 W1 O30 92.7(10) . .
O33 W1 O30 165.0(11) . .
O28 W1 O30 85.9(10) . .
O7 W1 O30 82.9(9) . .
O32 W1 O29 170.3(10) . .
O33 W1 O29 84.2(11) . .
O28 W1 O29 75.2(11) . .
O7 W1 O29 84.6(10) . .
O30 W1 O29 81.4(9) . .
O8 W2 O13 103.6(12) . .
O8 W2 O7 104.1(12) . .
O13 W2 O7 88.8(11) . .
O8 W2 O9 99.0(12) . .
O13 W2 O9 85.7(11) . .
O7 W2 O9 156.9(11) . .
O8 W2 O3 98.2(12) . .
O13 W2 O3 157.8(11) . .
O7 W2 O3 90.4(10) . .
O9 W2 O3 86.4(11) . .
O8 W2 O6 167.8(11) . .
O13 W2 O6 86.6(10) . .
O7 W2 O6 82.6(10) . .
O9 W2 O6 74.7(9) . .
O3 W2 O6 71.3(9) . .
O34 W3 O30 106.9(12) . .
O34 W3 O36 99.1(13) . .
O30 W3 O36 89.9(11) . .
O34 W3 O15 98.6(13) . .
O30 W3 O15 154.4(10) . .
O36 W3 O15 84.5(11) . .
O34 W3 O13 103.9(12) . .
O30 W3 O13 88.4(10) . .
O36 W3 O13 156.4(12) . .
O15 W3 O13 87.0(11) . .
O34 W3 O38 166.6(12) . .
O30 W3 O38 84.6(9) . .
O36 W3 O38 73.4(10) . .
O15 W3 O38 69.9(10) . .
O13 W3 O38 83.0(10) . .
O14 W4 O15 101.4(12) . .
O14 W4 O17 100.6(11) . .
O15 W4 O17 87.9(11) . .
O14 W4 O16 100.1(11) . .
O15 W4 O16 158.6(11) . .
O17 W4 O16 87.7(11) . .
O14 W4 O11 98.8(11) . .
O15 W4 O11 90.3(11) . .
O17 W4 O11 160.4(11) . .
O16 W4 O11 86.9(11) . .
O14 W4 O38 173.2(11) . .
O15 W4 O38 74.1(10) . .
O17 W4 O38 74.3(10) . .
O16 W4 O38 84.5(10) . .
O11 W4 O38 86.5(10) . .
O35 W5 O31 105.2(13) . .
O35 W5 O36 102.7(12) . .
O31 W5 O36 92.2(12) . .
O35 W5 O17 99.4(12) . .
O31 W5 O17 155.0(12) . .
O36 W5 O17 86.2(11) . .
O35 W5 O23 102.6(13) . .
O31 W5 O23 87.5(13) . .
O36 W5 O23 153.8(12) . .
O17 W5 O23 83.2(12) . .
O35 W5 O38 169.3(11) . .
O31 W5 O38 84.8(11) . .
O36 W5 O38 72.5(10) . .
O17 W5 O38 71.0(10) . .
O23 W5 O38 81.4(11) . .
O24 W6 O23 102.3(14) . .
O24 W6 O25 98.9(13) . .
O23 W6 O25 87.2(12) . .
O24 W6 O39 97.5(13) . .
O23 W6 O39 160.1(11) . .
O25 W6 O39 90.9(11) . .
O24 W6 O19 102.8(14) . .
O23 W6 O19 88.5(13) . .
O25 W6 O19 158.3(11) . .
O39 W6 O19 85.9(12) . .
O24 W6 O22 170.8(12) . .
O23 W6 O22 86.4(11) . .
O25 W6 O22 84.2(9) . .
O39 W6 O22 73.7(9) . .
O19 W6 O22 74.3(10) . .
O18 W7 O20 99.9(13) . .
O18 W7 O12 102.5(14) . .
O20 W7 O12 94.9(12) . .
O18 W7 O19 99.4(13) . .
O20 W7 O19 86.5(12) . .
O12 W7 O19 157.4(13) . .
O18 W7 O16 101.6(13) . .
O20 W7 O16 157.4(11) . .
O12 W7 O16 87.2(12) . .
O19 W7 O16 83.2(12) . .
O18 W7 O22 171.5(11) . .
O20 W7 O22 75.3(10) . .
O12 W7 O22 85.0(11) . .
O19 W7 O22 73.6(10) . .
O16 W7 O22 82.5(10) . .
O21 W8 O37 100.9(12) . .
O21 W8 O5 101.0(13) . .
O37 W8 O5 93.6(12) . .
O21 W8 O39 98.6(12) . .
O37 W8 O39 94.6(11) . .
O5 W8 O39 156.9(12) . .
O21 W8 O20 94.2(12) . .
O37 W8 O20 164.6(11) . .
O5 W8 O20 86.7(12) . .
O39 W8 O20 79.8(10) . .
O21 W8 O22 166.9(11) . .
O37 W8 O22 90.6(10) . .
O5 W8 O22 84.4(11) . .
O39 W8 O22 73.9(9) . .
O20 W8 O22 74.1(9) . .
O2 W9 O1 102.5(14) . .
O2 W9 O3 99.8(12) . .
O1 W9 O3 92.1(12) . .
O2 W9 O5 99.8(13) . .
O1 W9 O5 93.0(13) . .
O3 W9 O5 158.2(12) . .
O2 W9 O4 94.8(11) . .
O1 W9 O4 162.5(12) . .
O3 W9 O4 82.8(10) . .
O5 W9 O4 86.0(11) . .
O2 W9 O6 167.2(10) . .
O1 W9 O6 89.4(12) . .
O3 W9 O6 74.9(10) . .
O5 W9 O6 84.0(11) . .
O4 W9 O6 73.2(9) . .
O10 W10 O4 102.2(12) . .
O10 W10 O9 99.9(12) . .
O4 W10 O9 90.9(11) . .
O10 W10 O11 99.6(13) . .
O4 W10 O11 158.1(11) . .
O9 W10 O11 87.1(12) . .
O10 W10 O12 102.0(13) . .
O4 W10 O12 89.5(12) . .
O9 W10 O12 157.5(12) . .
O11 W10 O12 84.2(12) . .
O10 W10 O6 172.4(11) . .
O4 W10 O6 72.5(9) . .
O9 W10 O6 75.1(10) . .
O11 W10 O6 86.0(10) . .
O12 W10 O6 83.6(11) . .
O26 W11 O27 97.7(13) . .
O26 W11 O25 98.5(11) . .
O27 W11 O25 96.5(12) . .
O26 W11 O28 99.6(12) . .
O27 W11 O28 94.2(12) . .
O25 W11 O28 157.4(10) . .
O26 W11 O31 96.1(12) . .
O27 W11 O31 166.2(12) . .
O25 W11 O31 80.4(11) . .
O28 W11 O31 84.5(12) . .
O26 W11 O29 171.9(11) . .
O27 W11 O29 86.2(11) . .
O25 W11 O29 88.0(10) . .
O28 W11 O29 73.0(10) . .
O31 W11 O29 80.2(10) . .

loop_
_geom_bond_atom_site_label_1
_geom_bond_atom_site_label_2
_geom_bond_distance
_geom_bond_site_symmetry_2
C1 C2 1.40(10) .
C1 N1 1.49(2) .
C1 H1A 0.9700 .
C1 H1B 0.9700 .
C2 N2 1.42(8) .
C2 H2C 0.9700 .
C2 H2D 0.9700 .
C3 N3 1.44(8) .
C3 C4 1.48(2) .
C3 H3C 0.9700 .
C3 H3D 0.9700 .
C4 N4 1.50(2) .
C4 H4C 0.9700 .
C4 H4D 0.9700 .
C5 N5 1.43(7) .
C5 C6 1.51(2) .
C5 H5C 0.9700 .
C5 H5D 0.9700 .
C6 N6 1.43(7) .
C6 H6C 0.9700 .
C6 H6D 0.9700 .
C7 C8 1.44(8) .
C7 N7 1.51(8) .
C7 H7C 0.9700 .
C7 H7D 0.9700 .
C8 N8 1.53(6) .
C8 H8C 0.9699 .
C8 H8D 0.9700 .
Cu1 N1 1.94(4) .
Cu1 N4 1.98(3) .
Cu1 N3 1.98(5) .
Cu1 N2 2.00(5) .
Cu2 N7 1.91(5) .
Cu2 N6 1.91(4) .
Cu2 N8 1.94(4) .
Cu2 N5 2.01(5) .
N1 H1C 0.9000 .
N1 H1D 0.9000 .
N2 H2A 0.9000 .
N2 H2B 0.9000 .
N3 H3A 0.9000 .
N3 H3B 0.9000 .
N4 H4A 0.9000 .
N4 H4B 0.9000 .
N5 H5A 0.9000 .
N5 H5B 0.9000 .
N6 H6A 0.9000 .
N6 H6B 0.9000 .
N7 H7A 0.9000 .
N7 H7B 0.9000 .
N8 H8A 0.9000 .
N8 H8B 0.9000 .
O1 W9 1.78(3) .
O1 Tb1 2.28(3) .
O2 W9 1.74(3) .
O3 W9 1.90(2) .
O3 W2 1.98(3) .
O4 W10 1.88(2) .
O4 W9 2.02(2) .
O5 W8 1.89(3) .
O5 W9 1.96(3) .
O6 Si1 1.62(3) .
O6 W9 2.28(2) .
O6 W2 2.38(2) .
O6 W10 2.41(2) .
O7 W2 1.87(2) .
O7 W1 1.96(2) .
O8 W2 1.73(3) .
O9 W10 1.89(3) .
O9 W2 1.96(3) .
O10 W10 1.73(3) .
O11 W10 1.90(3) .
O11 W4 1.95(3) .
O12 W7 1.86(3) .
O12 W10 1.95(3) .
O13 W2 1.87(3) .
O13 W3 1.95(3) .
O14 W4 1.69(2) .
O14 Tb1 2.42(2) 1_455
O15 W4 1.86(3) .
O15 W3 1.95(3) .
O16 W4 1.92(3) .
O16 W7 1.93(3) .
O17 W4 1.91(3) .
O17 W5 1.94(3) .
O18 W7 1.73(3) .
O19 W7 1.88(3) .
O19 W6 1.94(3) .
O20 W7 1.86(3) .
O20 W8 2.11(3) .
O21 W8 1.70(3) .
O22 Si1 1.59(2) .
O22 W8 2.30(2) .
O22 W6 2.36(2) .
O22 W7 2.44(2) .
O23 W6 1.86(3) .
O23 W5 1.96(3) .
O24 W6 1.69(3) .
O25 W6 1.88(2) .
O25 W11 1.95(2) .
O26 W11 1.71(3) .
O27 W11 1.78(3) .
O27 Tb1 2.36(3) .
O28 W1 1.90(3) .
O28 W11 1.97(3) .
O29 Si1 1.62(3) .
O29 W1 2.21(3) .
O29 W11 2.26(2) .
O30 W3 1.85(2) .
O30 W1 2.03(2) .
O31 W5 1.82(3) .
O31 W11 2.06(3) .
O32 W1 1.71(2) .
O33 W1 1.82(2) .
O33 Tb1 2.27(3) .
O34 W3 1.75(3) .
O35 W5 1.70(3) .
O36 W3 1.86(3) .
O36 W5 1.92(3) .
O37 W8 1.76(3) .
O37 Tb1 2.31(3) .
O38 Si1 1.68(3) .
O38 W4 2.27(3) .
O38 W5 2.38(3) .
O38 W3 2.39(3) .
O39 W6 1.91(3) .
O39 W8 1.99(3) .
O1W Tb1 2.44(5) .
O2W Tb1 2.48(5) .
O3W Tb1 2.49(5) .
Tb1 O14 2.42(2) 1_655
